data_4128543
loop_
_publ_author_name
'Meng, Lingkui'
'Wu, Peng'
'Fang, Jing'
'Xiao, Ying'
'Xiao, Xiong'
'Tu, Guangsheng'
'Ma, Xiang'
'Teng, Shuang'
'Zeng, Jing'
'Wan, Qian'

_publ_section_title
;
 Glycosylation Enabled by Successive Rhodium(II) and Br\/onsted Acid
 Catalysis.
;
_journal_issue 30
_journal_name_full 'Journal of the American Chemical Society'
_journal_page_first 11775
_journal_page_last 11780
_journal_paper_doi 10.1021/jacs.9b04619
_journal_volume 141
_journal_year 2019
_chemical_formula_moiety 'C24 H20 Cl2 O4 S'
_chemical_formula_sum 'C24 H20 Cl2 O4 S'
_chemical_formula_weight 475.36
_space_group_crystal_system triclinic
_space_group_IT_number 2
_space_group_name_Hall '-P 1'
_space_group_name_H-M_alt 'P -1'
_atom_sites_solution_hydrogens geom
_cell_angle_alpha 95.499(5)
_cell_angle_beta 103.944(5)
_cell_angle_gamma 90.227(5)
_cell_formula_units_Z 2
_cell_length_a 8.3310(14)
_cell_length_b 11.3580(19)
_cell_length_c 12.437(2)
_cell_measurement_reflns_used 9471
_cell_measurement_temperature 206.(2)
_cell_measurement_theta_max 74.1444
_cell_measurement_theta_min 3.9115
_cell_volume 1136.5(3)
_computing_cell_refinement 'SAINT V8.38A (Bruker AXS Inc., 2017)'
_computing_data_reduction 'SAINT V8.38A (Bruker AXS Inc., 2017)'
_computing_molecular_graphics 'shelXle (C.B. Huebschle, rev 882)'
_computing_structure_refinement 'SHELXL-2017/1 (Sheldrick, 2017)'
_computing_structure_solution 'SHELXT 2014/5 (Sheldrick, 2014)'
_diffrn_ambient_temperature 206.(2)
_diffrn_detector_area_resol_mean 7.3910
_diffrn_measured_fraction_theta_full 0.954
_diffrn_measured_fraction_theta_max 0.954
_diffrn_measurement_device_type 'd8 venture'
_diffrn_radiation_type 'cu k\a'
_diffrn_radiation_wavelength 1.54178
_diffrn_reflns_av_R_equivalents 0.0470
_diffrn_reflns_av_unetI/netI 0.0661
_diffrn_reflns_limit_h_max 10
_diffrn_reflns_limit_h_min -10
_diffrn_reflns_limit_k_max 14
_diffrn_reflns_limit_k_min -13
_diffrn_reflns_limit_l_max 15
_diffrn_reflns_limit_l_min -15
_diffrn_reflns_number 24304
_diffrn_reflns_theta_full 74.57
_diffrn_reflns_theta_max 74.57
_diffrn_reflns_theta_min 3.91
_exptl_absorpt_coefficient_mu 3.667
_exptl_absorpt_correction_T_max 0.71
_exptl_absorpt_correction_T_min 0.55
_exptl_absorpt_correction_type multi-scan
_exptl_absorpt_process_details
;
SADABS-2016/2 - Bruker AXS area detector scaling and absorption correction
;
_exptl_crystal_colour 'clear light colourless'
_exptl_crystal_density_diffrn 1.389
_exptl_crystal_density_method 'not measured'
_exptl_crystal_description block
_exptl_crystal_F_000 492
_exptl_crystal_size_max 0.150
_exptl_crystal_size_mid 0.120
_exptl_crystal_size_min 0.100
_refine_diff_density_max 0.769
_refine_diff_density_min -0.708
_refine_ls_extinction_method none
_refine_ls_goodness_of_fit_ref 1.264
_refine_ls_hydrogen_treatment constr
_refine_ls_matrix_type full
_refine_ls_number_parameters 282
_refine_ls_number_reflns 4448
_refine_ls_number_restraints 0
_refine_ls_restrained_S_all 1.264
_refine_ls_R_factor_all 0.1173
_refine_ls_R_factor_gt 0.0436
_refine_ls_shift/su_max 0.001
_refine_ls_shift/su_mean 0.000
_refine_ls_structure_factor_coef Fsqd
_refine_ls_weighting_details 'w=1/[\s^2^(Fo^2^)+(0.0735P)^2^+0.3830P] where P=(Fo^2^+2Fc^2^)/3'
_refine_ls_weighting_scheme calc
_refine_ls_wR_factor_gt 0.1251
_refine_ls_wR_factor_ref 0.1637
_reflns_number_gt 3530
_reflns_number_total 4448
_reflns_threshold_expression 'I > 2\s(I)'
_cod_data_source_file ja9b04619_si_002.cif
_cod_data_source_block 20190225WP5_66_3
_cod_depositor_comments
;
The following automatic conversions were performed:

data item '_exptl_absorpt_correction_type' value 'Multi-Scan' was
changed to 'multi-scan' in accordance with the
/home/data/users/saulius/crontab/automatic-downloads/current/ACS/lib/dictionaries/cif_core.dic
dictionary named 'cif_core.dic' version 2.4.2 last updated on
2011-04-26.

Automatic conversion script
Id: cif_fix_values 6909 2019-04-08 15:41:33Z antanas 
;
_cod_database_code 4128543

loop_
_space_group_symop_operation_xyz
'x, y, z'
'-x, -y, -z'

loop_
_atom_site_type_symbol
_atom_site_label
_atom_site_fract_x
_atom_site_fract_y
_atom_site_fract_z
_atom_site_U_iso_or_equiv
_atom_site_adp_type
_atom_site_calc_flag
_atom_site_refinement_flags_adp
_atom_site_refinement_flags_posn
_atom_site_occupancy
Cl Cl1 0.80894(11) 1.09052(10) 0.02064(8) 0.0895(3) Uani d . . 1
Cl Cl2 0.75598(10) 0.40175(8) -0.02299(6) 0.0718(3) Uani d . . 1
S S1 0.58870(7) 0.62087(6) 0.47495(5) 0.0496(2) Uani d . . 1
O O1 0.9211(2) 0.83138(18) 0.51295(15) 0.0516(5) Uani d . . 1
O O2 0.9642(2) 0.63891(17) 0.48203(15) 0.0540(5) Uani d . . 1
O O3 0.35988(19) 0.90595(18) 0.37927(16) 0.0543(5) Uani d . . 1
O O4 0.3443(2) 0.73487(19) 0.27246(17) 0.0601(5) Uani d . . 1
C C1 0.7555(3) 1.0134(3) 0.1224(2) 0.0545(7) Uani d . . 1
C C2 0.6459(3) 0.9182(3) 0.0886(2) 0.0539(7) Uani d . . 1
H H2 0.60165 0.895341 0.012457 0.065 Uiso calc U R 1
C C3 0.6022(3) 0.8570(3) 0.1682(2) 0.0473(6) Uani d . . 1
H H20 0.528598 0.791394 0.145818 0.057 Uiso calc U R 1
C C4 0.6655(2) 0.8908(2) 0.28170(19) 0.0398(5) Uani d . . 1
C C5 0.6127(2) 0.8249(2) 0.36919(18) 0.0386(5) Uani d . . 1
H H16 0.640739 0.877454 0.439699 0.046 Uiso calc U R 1
C C6 0.7005(3) 0.7063(2) 0.39322(18) 0.0382(5) Uani d . . 1
C C7 0.6611(3) 0.6855(3) 0.6145(2) 0.0480(6) Uani d . . 1
C C8 0.5934(3) 0.7871(3) 0.6533(2) 0.0586(7) Uani d . . 1
H H5 0.510782 0.825591 0.604617 0.07 Uiso calc U R 1
C C9 0.6470(4) 0.8323(4) 0.7635(3) 0.0723(9) Uani d . . 1
H H8 0.600748 0.901441 0.789502 0.087 Uiso calc U R 1
C C10 0.7667(4) 0.7769(4) 0.8347(3) 0.0765(10) Uani d . . 1
H H1 0.804395 0.808786 0.909236 0.092 Uiso calc U R 1
C C11 0.7748(3) 0.9880(2) 0.3127(2) 0.0468(6) Uani d . . 1
H H4 0.818331 1.012293 0.388578 0.056 Uiso calc U R 1
C C12 0.8204(3) 1.0494(3) 0.2331(2) 0.0544(7) Uani d . . 1
H H3 0.894765 1.114661 0.254645 0.065 Uiso calc U R 1
C C13 0.8323(4) 0.6743(4) 0.7974(3) 0.0792(11) Uani d . . 1
H H7 0.912936 0.635395 0.847194 0.095 Uiso calc U R 1
C C14 0.7803(4) 0.6279(3) 0.6870(2) 0.0645(8) Uani d . . 1
H H6 0.825638 0.558017 0.661735 0.077 Uiso calc U R 1
C C15 0.8740(3) 0.7348(2) 0.46897(18) 0.0410(5) Uani d . . 1
C C16 1.1290(4) 0.6548(3) 0.5542(3) 0.0715(9) Uani d . . 1
H H10 1.187781 0.717522 0.530433 0.107 Uiso calc U R 1
H H9 1.18813 0.581792 0.550169 0.107 Uiso calc U R 1
H H11 1.121444 0.675904 0.630191 0.107 Uiso calc U R 1
C C17 0.7118(3) 0.6260(2) 0.28952(18) 0.0398(5) Uani d . . 1
C C18 0.8394(3) 0.6454(3) 0.2384(2) 0.0502(6) Uani d . . 1
H H15 0.918115 0.706424 0.269571 0.06 Uiso calc U R 1
C C19 0.8539(3) 0.5777(3) 0.1432(2) 0.0563(7) Uani d . . 1
H H12 0.940502 0.593028 0.109609 0.068 Uiso calc U R 1
C C20 0.7396(3) 0.4871(3) 0.0980(2) 0.0518(6) Uani d . . 1
C C21 0.6120(3) 0.4653(3) 0.1459(2) 0.0553(7) Uani d . . 1
H H14 0.534521 0.403536 0.114563 0.066 Uiso calc U R 1
C C22 0.5978(3) 0.5349(3) 0.2413(2) 0.0478(6) Uani d . . 1
H H13 0.509706 0.520133 0.273649 0.057 Uiso calc U R 1
C C23 0.4246(3) 0.8114(2) 0.33458(18) 0.0413(5) Uani d . . 1
C C24 0.1829(3) 0.9165(3) 0.3413(3) 0.0687(9) Uani d . . 1
H H18 0.151781 0.908577 0.26054 0.103 Uiso calc U R 1
H H17 0.150973 0.993328 0.369229 0.103 Uiso calc U R 1
H H19 0.127283 0.854797 0.368585 0.103 Uiso calc U R 1

loop_
_atom_site_aniso_label
_atom_site_aniso_U_11
_atom_site_aniso_U_22
_atom_site_aniso_U_33
_atom_site_aniso_U_12
_atom_site_aniso_U_13
_atom_site_aniso_U_23
Cl1 0.0784(5) 0.1091(8) 0.0860(6) -0.0170(5) 0.0145(4) 0.0494(5)
Cl2 0.0722(5) 0.0783(6) 0.0578(4) 0.0133(4) 0.0119(3) -0.0193(4)
S1 0.0489(3) 0.0528(5) 0.0475(3) -0.0119(3) 0.0123(3) 0.0059(3)
O1 0.0397(8) 0.0477(12) 0.0582(10) -0.0021(8) -0.0030(7) -0.0027(8)
O2 0.0408(9) 0.0446(12) 0.0661(11) 0.0067(8) -0.0052(8) -0.0005(9)
O3 0.0330(8) 0.0565(13) 0.0691(11) 0.0026(8) 0.0107(8) -0.0104(9)
O4 0.0383(8) 0.0608(14) 0.0710(12) -0.0028(8) 0.0023(8) -0.0151(10)
C1 0.0447(12) 0.059(2) 0.0618(15) 0.0032(12) 0.0110(11) 0.0214(13)
C2 0.0515(13) 0.061(2) 0.0474(13) 0.0024(12) 0.0071(11) 0.0100(12)
C3 0.0444(12) 0.0471(17) 0.0469(12) -0.0047(11) 0.0057(10) 0.0012(11)
C4 0.0309(10) 0.0412(15) 0.0450(11) 0.0041(9) 0.0050(8) 0.0031(10)
C5 0.0315(10) 0.0402(14) 0.0414(10) -0.0005(9) 0.0059(8) -0.0015(9)
C6 0.0322(10) 0.0395(15) 0.0415(11) -0.0034(9) 0.0070(8) 0.0024(9)
C7 0.0441(12) 0.0579(18) 0.0447(12) -0.0011(11) 0.0144(10) 0.0093(11)
C8 0.0576(15) 0.069(2) 0.0523(14) 0.0111(14) 0.0177(12) 0.0078(13)
C9 0.079(2) 0.081(3) 0.0598(17) 0.0103(18) 0.0253(15) -0.0026(16)
C10 0.0717(19) 0.106(3) 0.0488(15) 0.0003(19) 0.0127(14) -0.0041(16)
C11 0.0367(11) 0.0456(17) 0.0531(13) -0.0004(10) 0.0024(10) 0.0023(11)
C12 0.0410(12) 0.0493(18) 0.0704(16) -0.0058(11) 0.0052(11) 0.0141(13)
C13 0.0721(19) 0.109(3) 0.0541(16) 0.025(2) 0.0060(15) 0.0169(18)
C14 0.0679(17) 0.074(2) 0.0532(14) 0.0168(16) 0.0142(13) 0.0139(14)
C15 0.0338(10) 0.0460(16) 0.0409(11) -0.0023(10) 0.0055(9) 0.0025(10)
C16 0.0458(14) 0.061(2) 0.090(2) 0.0099(14) -0.0161(14) -0.0019(17)
C17 0.0343(10) 0.0386(14) 0.0434(11) 0.0014(9) 0.0043(9) 0.0018(10)
C18 0.0440(12) 0.0489(17) 0.0569(14) -0.0067(11) 0.0146(11) -0.0046(12)
C19 0.0500(13) 0.063(2) 0.0575(14) 0.0019(13) 0.0204(12) -0.0049(13)
C20 0.0499(13) 0.0525(18) 0.0479(13) 0.0109(12) 0.0055(11) -0.0047(12)
C21 0.0499(13) 0.0527(19) 0.0550(14) -0.0063(12) 0.0017(11) -0.0080(12)
C22 0.0400(11) 0.0505(17) 0.0498(12) -0.0038(10) 0.0078(10) -0.0026(11)
C23 0.0342(11) 0.0462(16) 0.0422(11) 0.0004(10) 0.0080(9) 0.0013(10)
C24 0.0330(12) 0.076(2) 0.093(2) 0.0063(13) 0.0137(13) -0.0116(18)

loop_
_atom_type_symbol
_atom_type_description
_atom_type_scat_dispersion_real
_atom_type_scat_dispersion_imag
_atom_type_scat_source
C C 0.0181 0.0091 'International Tables Vol C Tables 4.2.6.8 and 6.1.1.4'
H H 0.0000 0.0000 'International Tables Vol C Tables 4.2.6.8 and 6.1.1.4'
O O 0.0492 0.0322 'International Tables Vol C Tables 4.2.6.8 and 6.1.1.4'
S S 0.3331 0.5567 'International Tables Vol C Tables 4.2.6.8 and 6.1.1.4'
Cl Cl 0.3639 0.7018 'International Tables Vol C Tables 4.2.6.8 and 6.1.1.4'

loop_
_geom_angle_atom_site_label_1
_geom_angle_atom_site_label_2
_geom_angle_atom_site_label_3
_geom_angle
C7 S1 C6 104.45(11)
C15 O2 C16 116.6(2)
C23 O3 C24 116.0(2)
C12 C1 C2 121.6(2)
C12 C1 Cl1 119.9(2)
C2 C1 Cl1 118.5(2)
C3 C2 C1 118.9(2)
C3 C2 H2 120.5
C1 C2 H2 120.5
C2 C3 C4 121.2(2)
C2 C3 H20 119.4
C4 C3 H20 119.4
C11 C4 C3 118.2(2)
C11 C4 C5 120.9(2)
C3 C4 C5 120.8(2)
C4 C5 C23 107.03(18)
C4 C5 C6 115.30(17)
C23 C5 C6 113.4(2)
C4 C5 H16 106.9
C23 C5 H16 106.9
C6 C5 H16 106.9
C17 C6 C15 110.41(18)
C17 C6 C5 114.74(18)
C15 C6 C5 108.31(19)
C17 C6 S1 107.57(16)
C15 C6 S1 105.85(15)
C5 C6 S1 109.59(14)
C8 C7 C14 119.7(3)
C8 C7 S1 121.5(2)
C14 C7 S1 118.7(2)
C9 C8 C7 120.2(3)
C9 C8 H5 119.9
C7 C8 H5 119.9
C10 C9 C8 120.3(3)
C10 C9 H8 119.9
C8 C9 H8 119.9
C9 C10 C13 120.0(3)
C9 C10 H1 120.0
C13 C10 H1 120.0
C12 C11 C4 120.9(2)
C12 C11 H4 119.5
C4 C11 H4 119.5
C1 C12 C11 119.1(3)
C1 C12 H3 120.5
C11 C12 H3 120.5
C10 C13 C14 120.5(3)
C10 C13 H7 119.8
C14 C13 H7 119.8
C7 C14 C13 119.4(3)
C7 C14 H6 120.3
C13 C14 H6 120.3
O1 C15 O2 124.0(2)
O1 C15 C6 124.2(2)
O2 C15 C6 111.8(2)
O2 C16 H10 109.5
O2 C16 H9 109.5
H10 C16 H9 109.5
O2 C16 H11 109.5
H10 C16 H11 109.5
H9 C16 H11 109.5
C22 C17 C18 117.5(2)
C22 C17 C6 123.2(2)
C18 C17 C6 119.3(2)
C19 C18 C17 122.0(2)
C19 C18 H15 119.0
C17 C18 H15 119.0
C18 C19 C20 119.1(2)
C18 C19 H12 120.4
C20 C19 H12 120.4
C21 C20 C19 120.7(2)
C21 C20 Cl2 119.9(2)
C19 C20 Cl2 119.4(2)
C20 C21 C22 119.7(3)
C20 C21 H14 120.2
C22 C21 H14 120.2
C17 C22 C21 121.1(2)
C17 C22 H13 119.5
C21 C22 H13 119.5
O4 C23 O3 123.8(2)
O4 C23 C5 127.3(2)
O3 C23 C5 108.7(2)
O3 C24 H18 109.5
O3 C24 H17 109.5
H18 C24 H17 109.5
O3 C24 H19 109.5
H18 C24 H19 109.5
H17 C24 H19 109.5

loop_
_geom_bond_atom_site_label_1
_geom_bond_atom_site_label_2
_geom_bond_distance
Cl1 C1 1.745(3)
Cl2 C20 1.744(3)
S1 C7 1.778(3)
S1 C6 1.865(2)
O1 C15 1.198(3)
O2 C15 1.326(3)
O2 C16 1.447(3)
O3 C23 1.337(3)
O3 C24 1.445(3)
O4 C23 1.191(3)
C1 C12 1.374(4)
C1 C2 1.379(4)
C2 C3 1.379(4)
C2 H2 0.94
C3 C4 1.397(3)
C3 H20 0.94
C4 C11 1.392(3)
C4 C5 1.524(3)
C5 C23 1.524(3)
C5 C6 1.555(3)
C5 H16 0.99
C6 C17 1.529(3)
C6 C15 1.538(3)
C7 C8 1.383(4)
C7 C14 1.384(4)
C8 C9 1.382(4)
C8 H5 0.94
C9 C10 1.364(5)
C9 H8 0.94
C10 C13 1.377(5)
C10 H1 0.94
C11 C12 1.386(4)
C11 H4 0.94
C12 H3 0.94
C13 C14 1.387(5)
C13 H7 0.94
C14 H6 0.94
C16 H10 0.97
C16 H9 0.97
C16 H11 0.97
C17 C22 1.389(3)
C17 C18 1.391(3)
C18 C19 1.379(4)
C18 H15 0.94
C19 C20 1.380(4)
C19 H12 0.94
C20 C21 1.371(4)
C21 C22 1.391(4)
C21 H14 0.94
C22 H13 0.94
C24 H18 0.97
C24 H17 0.97
C24 H19 0.97

loop_
_geom_torsion_atom_site_label_1
_geom_torsion_atom_site_label_2
_geom_torsion_atom_site_label_3
_geom_torsion_atom_site_label_4
_geom_torsion
C12 C1 C2 C3 -0.7(4)
Cl1 C1 C2 C3 -179.7(2)
C1 C2 C3 C4 0.8(4)
C2 C3 C4 C11 -0.3(4)
C2 C3 C4 C5 178.2(2)
C11 C4 C5 C23 131.1(2)
C3 C4 C5 C23 -47.3(3)
C11 C4 C5 C6 -101.8(3)
C3 C4 C5 C6 79.8(3)
C4 C5 C6 C17 -45.6(3)
C23 C5 C6 C17 78.3(2)
C4 C5 C6 C15 78.3(2)
C23 C5 C6 C15 -157.87(18)
C4 C5 C6 S1 -166.69(15)
C23 C5 C6 S1 -42.8(2)
C7 S1 C6 C17 153.89(15)
C7 S1 C6 C15 35.85(19)
C7 S1 C6 C5 -80.75(17)
C6 S1 C7 C8 83.0(2)
C6 S1 C7 C14 -101.2(2)
C14 C7 C8 C9 1.3(4)
S1 C7 C8 C9 177.0(2)
C7 C8 C9 C10 -0.1(5)
C8 C9 C10 C13 -1.3(6)
C3 C4 C11 C12 -0.3(4)
C5 C4 C11 C12 -178.7(2)
C2 C1 C12 C11 0.2(4)
Cl1 C1 C12 C11 179.2(2)
C4 C11 C12 C1 0.3(4)
C9 C10 C13 C14 1.5(6)
C8 C7 C14 C13 -1.1(5)
S1 C7 C14 C13 -177.0(3)
C10 C13 C14 C7 -0.3(6)
C16 O2 C15 O1 -0.1(4)
C16 O2 C15 C6 -178.5(2)
C17 C6 C15 O1 135.7(2)
C5 C6 C15 O1 9.3(3)
S1 C6 C15 O1 -108.2(2)
C17 C6 C15 O2 -45.8(3)
C5 C6 C15 O2 -172.24(18)
S1 C6 C15 O2 70.3(2)
C15 C6 C17 C22 142.1(2)
C5 C6 C17 C22 -95.2(3)
S1 C6 C17 C22 27.0(3)
C15 C6 C17 C18 -39.4(3)
C5 C6 C17 C18 83.3(3)
S1 C6 C17 C18 -154.4(2)
C22 C17 C18 C19 0.1(4)
C6 C17 C18 C19 -178.5(2)
C17 C18 C19 C20 -0.7(4)
C18 C19 C20 C21 0.8(4)
C18 C19 C20 Cl2 179.5(2)
C19 C20 C21 C22 -0.1(4)
Cl2 C20 C21 C22 -178.9(2)
C18 C17 C22 C21 0.5(4)
C6 C17 C22 C21 179.1(2)
C20 C21 C22 C17 -0.5(4)
C24 O3 C23 O4 -4.7(4)
C24 O3 C23 C5 170.9(2)
C4 C5 C23 O4 86.2(3)
C6 C5 C23 O4 -42.1(3)
C4 C5 C23 O3 -89.2(2)
C6 C5 C23 O3 142.5(2)
